data_9009071
loop_
_publ_author_name
'Wyckoff, R. W. G.'

_publ_section_title
;
 Second edition. Interscience Publishers, New York, New York
 Distorted fluorite structure
;
_journal_name_full 'Crystal Structures'
_journal_page_first 239
_journal_page_last 444
_journal_volume 1
_journal_year 1963
_chemical_formula_sum 'F La O'
_space_group_IT_number 166
_symmetry_space_group_name_Hall '-R 3 2"'
_symmetry_space_group_name_H-M 'R -3 m :H'
_cell_angle_alpha 90
_cell_angle_beta 90
_cell_angle_gamma 120
_cell_length_a 4.051
_cell_length_b 4.051
_cell_length_c 20.212
_cell_formula_units_Z 6
_cell_volume 287.253
_database_code_amcsd 0011750
_exptl_crystal_density_diffrn 6.032
_cod_original_sg_symbol_H-M 'R -3 m'
_cod_original_formula_sum 'La O F'
_cod_database_code 9009071
_amcsd_formula_title beta-LaOF

loop_
_space_group_symop_operation_xyz
x,y,z
2/3+x,1/3+y,1/3+z
1/3+x,2/3+y,2/3+z
x,x-y,z
2/3+x,1/3+x-y,1/3+z
1/3+x,2/3+x-y,2/3+z
y,x,-z
2/3+y,1/3+x,1/3-z
1/3+y,2/3+x,2/3-z
-x+y,y,z
2/3-x+y,1/3+y,1/3+z
1/3-x+y,2/3+y,2/3+z
-x,-x+y,-z
2/3-x,1/3-x+y,1/3-z
1/3-x,2/3-x+y,2/3-z
-y,-x,z
2/3-y,1/3-x,1/3+z
1/3-y,2/3-x,2/3+z
x-y,-y,-z
2/3+x-y,1/3-y,1/3-z
1/3+x-y,2/3-y,2/3-z
y,-x+y,-z
2/3+y,1/3-x+y,1/3-z
1/3+y,2/3-x+y,2/3-z
-x+y,-x,z
2/3-x+y,1/3-x,1/3+z
1/3-x+y,2/3-x,2/3+z
-x,-y,-z
2/3-x,1/3-y,1/3-z
1/3-x,2/3-y,2/3-z
-y,x-y,z
2/3-y,1/3+x-y,1/3+z
1/3-y,2/3+x-y,2/3+z
x-y,x,-z
2/3+x-y,1/3+x,1/3-z
1/3+x-y,2/3+x,2/3-z

loop_
_atom_site_label
_atom_site_fract_x
_atom_site_fract_y
_atom_site_fract_z
La 0.00000 0.00000 0.24200
O 0.00000 0.00000 0.37000
F 0.00000 0.00000 0.12200

loop_
_cod_related_entry_id
_cod_related_entry_database
_cod_related_entry_code
1 AMCSD 0011750
